data_2212040
loop_
_publ_author_name
'Chun-Yang Pan'
'Guo-Ming Wang'
'Shou-Tian Zheng'
'Guo-Yu Yang'

_publ_section_title
;
Butylammonium tetrahydroxopentaborate
;
_journal_coeditor_code BI2144
_journal_issue 2
_journal_name_full 'Acta Crystallographica, Section E'
_journal_page_first i45
_journal_page_last i47
_journal_paper_doi 10.1107/S1600536807001961
_journal_volume 63
_journal_year 2007
_chemical_formula_iupac 'C4 H12 N +, B5 H4 O10 -'
_chemical_formula_moiety 'C4 H12 N +, B5 H4 O10 -'
_chemical_formula_sum 'C4 H16 B5 N O10'
_chemical_formula_weight 292.23
_chemical_name_systematic
;
butylammonium
1,3,5,7,9,11-hexaoxa-2,4,8,10-tetrabora-6-boroniaspiro[5.5]undecane-
2,4,8,10-tetraol
;
_space_group_IT_number 14
_symmetry_cell_setting monoclinic
_symmetry_space_group_name_Hall '-P 2ybc'
_symmetry_space_group_name_H-M 'P 1 21/c 1'
_atom_sites_solution_hydrogens geom
_atom_sites_solution_primary direct
_atom_sites_solution_secondary difmap
_audit_creation_method SHELXL-97
_cell_angle_alpha 90.00
_cell_angle_beta 91.956(2)
_cell_angle_gamma 90.00
_cell_formula_units_Z 4
_cell_length_a 9.4025(3)
_cell_length_b 13.6395(5)
_cell_length_c 10.5395(4)
_cell_measurement_reflns_used 2750
_cell_measurement_temperature 293(2)
_cell_measurement_theta_max 26.50
_cell_measurement_theta_min 3.22
_cell_volume 1350.85(8)
_computing_cell_refinement 'SAINT (Bruker, 1997)'
_computing_data_collection 'SMART (Bruker, 1997)'
_computing_data_reduction SAINT
_computing_molecular_graphics 'SHELXTL (Bruker, 1997)'
_computing_publication_material SHELXTL
_computing_structure_refinement 'SHELXL97 (Sheldrick, 1997)'
_computing_structure_solution 'SHELXS97 (Sheldrick, 1997)'
_diffrn_ambient_temperature 293(2)
_diffrn_measured_fraction_theta_full 0.981
_diffrn_measured_fraction_theta_max 0.981
_diffrn_measurement_device_type 'Siemens SMART CCD'
_diffrn_measurement_method '\f and \w'
_diffrn_radiation_monochromator graphite
_diffrn_radiation_source 'fine-focus sealed tube'
_diffrn_radiation_type MoK\a
_diffrn_radiation_wavelength 0.71073
_diffrn_reflns_av_R_equivalents 0.0190
_diffrn_reflns_av_sigmaI/netI 0.0172
_diffrn_reflns_limit_h_max 11
_diffrn_reflns_limit_h_min -9
_diffrn_reflns_limit_k_max 17
_diffrn_reflns_limit_k_min -17
_diffrn_reflns_limit_l_max 12
_diffrn_reflns_limit_l_min -13
_diffrn_reflns_number 9341
_diffrn_reflns_theta_full 26.50
_diffrn_reflns_theta_max 26.50
_diffrn_reflns_theta_min 3.22
_diffrn_standards_number 0
_exptl_absorpt_coefficient_mu 0.128
_exptl_absorpt_correction_T_max 0.981
_exptl_absorpt_correction_T_min 0.969
_exptl_absorpt_correction_type multi-scan
_exptl_absorpt_process_details '(SADABS; Sheldrick, 1996)'
_exptl_crystal_colour colourless
_exptl_crystal_density_diffrn 1.437
_exptl_crystal_density_method 'not measured'
_exptl_crystal_description prism
_exptl_crystal_F_000 608
_exptl_crystal_size_max 0.25
_exptl_crystal_size_mid 0.22
_exptl_crystal_size_min 0.15
_refine_diff_density_max 0.563
_refine_diff_density_min -0.503
_refine_ls_extinction_method none
_refine_ls_goodness_of_fit_ref 1.065
_refine_ls_hydrogen_treatment mixed
_refine_ls_matrix_type full
_refine_ls_number_parameters 196
_refine_ls_number_reflns 2750
_refine_ls_number_restraints 11
_refine_ls_restrained_S_all 1.109
_refine_ls_R_factor_all 0.0645
_refine_ls_R_factor_gt 0.0545
_refine_ls_shift/su_max 0.000
_refine_ls_shift/su_mean 0.000
_refine_ls_structure_factor_coef Fsqd
_refine_ls_weighting_details 'calc w=1/[\s^2^(Fo^2^)+(0.0651P)^2^+0.8653P] where P=(Fo^2^+2Fc^2^)/3'
_refine_ls_weighting_scheme calc
_refine_ls_wR_factor_gt 0.1368
_refine_ls_wR_factor_ref 0.1446
_reflns_number_gt 2274
_reflns_number_total 2750
_reflns_threshold_expression I>2\(I)
_cod_data_source_file bi2144.cif
_cod_original_sg_symbol_H-M 'P 21/c'
_cod_database_code 2212040

loop_
_symmetry_equiv_pos_as_xyz
'x, y, z'
'-x, y+1/2, -z+1/2'
'-x, -y, -z'
'x, -y-1/2, z-1/2'

loop_
_atom_site_type_symbol
_atom_site_label
_atom_site_fract_x
_atom_site_fract_y
_atom_site_fract_z
_atom_site_U_iso_or_equiv
_atom_site_adp_type
_atom_site_calc_flag
_atom_site_refinement_flags
_atom_site_occupancy
B B1 0.0323(2) 0.58159(17) 0.6157(2) 0.0295(5) Uani d . 1
B B2 0.1088(2) 0.69954(18) 0.4665(2) 0.0325(5) Uani d . 1
B B3 0.2839(2) 0.63088(17) 0.6218(2) 0.0281(5) Uani d . 1
B B4 0.4477(2) 0.72477(19) 0.7629(2) 0.0347(5) Uani d . 1
B B5 0.5445(2) 0.60862(18) 0.6211(2) 0.0320(5) Uani d . 1
O O1 -0.06989(16) 0.52391(13) 0.66212(17) 0.0446(4) Uani d D 1
H H1 -0.153(3) 0.539(2) 0.638(3) 0.067 Uiso d D 1
O O2 -0.00107(14) 0.65537(11) 0.52945(14) 0.0348(4) Uani d . 1
O O3 0.07000(17) 0.75306(15) 0.36319(17) 0.0516(5) Uani d D 1
H H3 0.144(3) 0.773(3) 0.331(3) 0.077 Uiso d D 1
O O4 0.16983(14) 0.56360(10) 0.65255(13) 0.0311(3) Uani d . 1
O O5 0.24580(14) 0.68808(11) 0.50745(13) 0.0340(4) Uani d . 1
O O6 0.41180(13) 0.57348(11) 0.59378(13) 0.0312(3) Uani d . 1
O O7 0.31394(14) 0.69643(11) 0.73020(13) 0.0341(4) Uani d . 1
O O8 0.47914(18) 0.79119(15) 0.85489(18) 0.0538(5) Uani d D 1
H H8 0.403(3) 0.806(3) 0.889(3) 0.081 Uiso d D 1
O O9 0.56443(15) 0.68716(12) 0.70213(16) 0.0420(4) Uani d . 1
O O10 0.66077(15) 0.56716(13) 0.57112(16) 0.0421(4) Uani d D 1
H H10 0.640(3) 0.5212(19) 0.521(3) 0.063 Uiso d D 1
N N1 0.7878(2) 0.85780(18) 0.7948(2) 0.0585(6) Uani d D 1
H H1C 0.8493 0.8237 0.8433 0.088 Uiso calc R 1
H H1D 0.7015 0.8316 0.7996 0.088 Uiso calc R 1
H H1E 0.7858 0.9196 0.8216 0.088 Uiso calc R 1
C C1 0.8319(4) 0.8553(3) 0.6627(3) 0.0859(11) Uani d D 1
H H1A 0.8344 0.7879 0.6334 0.103 Uiso calc R 1
H H1B 0.9269 0.8824 0.6575 0.103 Uiso calc R 1
C C2 0.7314(6) 0.9127(6) 0.5807(5) 0.154(3) Uani d D 1
H H2A 0.6632 0.8667 0.5435 0.185 Uiso calc R 1
H H2B 0.6789 0.9554 0.6360 0.185 Uiso calc R 1
C C3 0.7784(8) 0.9687(7) 0.4856(10) 0.237(6) Uani d D 1
H H3A 0.8207 0.9240 0.4259 0.285 Uiso calc R 1
H H3B 0.8559 1.0077 0.5218 0.285 Uiso calc R 1
C C4 0.6922(7) 1.0340(4) 0.4118(5) 0.133(2) Uani d D 1
H H4A 0.7468 1.0610 0.3450 0.200 Uiso calc R 1
H H4B 0.6595 1.0860 0.4649 0.200 Uiso calc R 1
H H4C 0.6118 0.9991 0.3758 0.200 Uiso calc R 1

loop_
_atom_site_aniso_label
_atom_site_aniso_U_11
_atom_site_aniso_U_22
_atom_site_aniso_U_33
_atom_site_aniso_U_12
_atom_site_aniso_U_13
_atom_site_aniso_U_23
B1 0.0179(9) 0.0367(12) 0.0338(11) -0.0001(8) 0.0001(8) -0.0031(9)
B2 0.0213(10) 0.0410(12) 0.0352(12) 0.0022(9) -0.0004(9) 0.0014(9)
B3 0.0160(9) 0.0387(12) 0.0296(11) -0.0002(8) -0.0004(8) -0.0028(9)
B4 0.0233(10) 0.0454(13) 0.0352(12) -0.0024(9) 0.0000(9) -0.0067(10)
B5 0.0195(10) 0.0430(13) 0.0334(11) -0.0002(9) -0.0030(8) -0.0049(9)
O1 0.0204(7) 0.0534(10) 0.0597(10) -0.0049(7) -0.0015(7) 0.0143(8)
O2 0.0184(6) 0.0458(8) 0.0402(8) 0.0032(6) -0.0002(5) 0.0041(6)
O3 0.0282(8) 0.0731(12) 0.0530(10) 0.0010(8) -0.0042(7) 0.0252(9)
O4 0.0172(7) 0.0397(8) 0.0363(7) -0.0017(5) -0.0015(5) 0.0034(6)
O5 0.0201(7) 0.0470(8) 0.0347(8) -0.0030(6) -0.0016(5) 0.0064(6)
O6 0.0162(7) 0.0402(8) 0.0370(7) 0.0011(5) -0.0006(5) -0.0081(6)
O7 0.0197(7) 0.0474(8) 0.0352(8) 0.0003(6) 0.0002(5) -0.0118(6)
O8 0.0284(8) 0.0741(12) 0.0589(11) -0.0075(8) 0.0014(7) -0.0352(9)
O9 0.0191(7) 0.0567(10) 0.0502(9) -0.0053(6) 0.0007(6) -0.0199(7)
O10 0.0171(7) 0.0563(10) 0.0527(10) 0.0017(6) -0.0014(6) -0.0188(7)
N1 0.0386(11) 0.0655(14) 0.0702(15) -0.0071(10) -0.0152(10) 0.0030(12)
C1 0.068(2) 0.104(3) 0.086(2) 0.000(2) 0.0077(18) -0.034(2)
C2 0.108(4) 0.272(9) 0.079(3) -0.041(5) -0.030(3) 0.040(4)
C3 0.140(7) 0.219(9) 0.352(15) 0.022(6) -0.010(8) 0.174(10)
C4 0.170(6) 0.126(4) 0.106(4) 0.019(4) 0.028(4) 0.005(3)

loop_
_atom_type_symbol
_atom_type_description
_atom_type_scat_dispersion_real
_atom_type_scat_dispersion_imag
_atom_type_scat_source
C C 0.0033 0.0016 'International Tables Vol C Tables 4.2.6.8 and 6.1.1.4'
H H 0.0000 0.0000 'International Tables Vol C Tables 4.2.6.8 and 6.1.1.4'
B B 0.0013 0.0007 'International Tables Vol C Tables 4.2.6.8 and 6.1.1.4'
N N 0.0061 0.0033 'International Tables Vol C Tables 4.2.6.8 and 6.1.1.4'
O O 0.0106 0.0060 'International Tables Vol C Tables 4.2.6.8 and 6.1.1.4'

loop_
_geom_angle_atom_site_label_1
_geom_angle_atom_site_label_2
_geom_angle_atom_site_label_3
_geom_angle
O1 B1 O4 118.28(19)
O1 B1 O2 120.98(18)
O4 B1 O2 120.71(18)
O3 B2 O5 123.2(2)
O3 B2 O2 115.86(18)
O5 B2 O2 120.97(19)
O4 B3 O5 110.87(15)
O4 B3 O7 109.48(16)
O5 B3 O7 110.45(17)
O4 B3 O6 108.79(17)
O5 B3 O6 107.19(15)
O7 B3 O6 110.02(15)
O7 B4 O8 123.6(2)
O7 B4 O9 121.40(19)
O8 B4 O9 114.97(19)
O10 B5 O6 121.24(19)
O10 B5 O9 118.12(18)
O6 B5 O9 120.63(18)
B1 O1 H1 115(2)
B2 O2 B1 118.34(16)
B2 O3 H3 108(3)
B1 O4 B3 121.53(16)
B2 O5 B3 121.69(16)
B5 O6 B3 121.35(16)
B4 O7 B3 121.68(16)
B4 O8 H8 107(3)
B5 O9 B4 118.72(17)
B5 O10 H10 112(2)
C1 N1 H1C 109.5
C1 N1 H1D 109.5
H1C N1 H1D 109.5
C1 N1 H1E 109.5
H1C N1 H1E 109.5
H1D N1 H1E 109.5
N1 C1 C2 110.2(4)
N1 C1 H1A 109.6
C2 C1 H1A 109.6
N1 C1 H1B 109.6
C2 C1 H1B 109.6
H1A C1 H1B 108.1
C3 C2 C1 120.9(5)
C3 C2 H2A 107.1
C1 C2 H2A 107.1
C3 C2 H2B 107.1
C1 C2 H2B 107.1
H2A C2 H2B 106.8
C2 C3 C4 124.6(7)
C2 C3 H3A 106.2
C4 C3 H3A 106.2
C2 C3 H3B 106.2
C4 C3 H3B 106.2
H3A C3 H3B 106.4
C3 C4 H4A 109.5
C3 C4 H4B 109.5
H4A C4 H4B 109.5
C3 C4 H4C 109.5
H4A C4 H4C 109.5
H4B C4 H4C 109.5

loop_
_geom_bond_atom_site_label_1
_geom_bond_atom_site_label_2
_geom_bond_distance
B1 O1 1.347(3)
B1 O2 1.385(3)
B1 O4 1.360(2)
B2 O2 1.384(3)
B2 O3 1.351(3)
B2 O5 1.354(3)
B3 O4 1.456(3)
B3 O5 1.470(3)
B3 O6 1.473(2)
B3 O7 1.470(3)
B4 O7 1.350(3)
B4 O8 1.352(3)
B4 O9 1.387(3)
B5 O6 1.358(2)
B5 O9 1.379(3)
B5 O10 1.353(3)
O1 H1 0.84(2)
O3 H3 0.84(2)
O8 H8 0.84(2)
O10 H10 0.84(2)
N1 C1 1.466(4)
N1 H1C 0.890
N1 H1D 0.890
N1 H1E 0.890
C1 C2 1.483(6)
C1 H1A 0.970
C1 H1B 0.970
C2 C3 1.347(7)
C2 H2A 0.970
C2 H2B 0.970
C3 C4 1.419(6)
C3 H3A 0.970
C3 H3B 0.970
C4 H4A 0.960
C4 H4B 0.960
C4 H4C 0.960

loop_
_geom_hbond_atom_site_label_D
_geom_hbond_atom_site_label_H
_geom_hbond_atom_site_label_A
_geom_hbond_site_symmetry_A
_geom_hbond_distance_DH
_geom_hbond_distance_HA
_geom_hbond_distance_DA
_geom_hbond_angle_DHA
N1 H1D O8 . 0.89 2.26 3.127(3) 165.3
N1 H1D O9 . 0.89 2.55 3.262(3) 137.4
N1 H1C O2 4_676 0.89 2.39 3.123(3) 139.6
N1 H1C O3 4_676 0.89 2.33 3.117(3) 147.9
N1 H1E O4 2_656 0.89 2.02 2.886(3) 162.9
O1 H1 O10 1_455 0.84(2) 1.90(2) 2.741(2) 175(3)
O3 H3 O7 4_575 0.84(2) 1.99(2) 2.814(2) 170(4)
O8 H8 O5 4_576 0.84(2) 1.97(3) 2.778(2) 162(4)
O10 H10 O6 3_666 0.84(2) 1.83(2) 2.662(2) 176(3)

loop_
_geom_torsion_atom_site_label_1
_geom_torsion_atom_site_label_2
_geom_torsion_atom_site_label_3
_geom_torsion_atom_site_label_4
_geom_torsion
O3 B2 O2 B1 164.6(2)
O5 B2 O2 B1 -15.0(3)
O1 B1 O2 B2 -167.7(2)
O4 B1 O2 B2 10.3(3)
O1 B1 O4 B3 -170.85(18)
O2 B1 O4 B3 11.1(3)
O5 B3 O4 B1 -25.4(2)
O7 B3 O4 B1 96.7(2)
O6 B3 O4 B1 -143.05(17)
O3 B2 O5 B3 178.8(2)
O2 B2 O5 B3 -1.7(3)
O4 B3 O5 B2 20.7(3)
O7 B3 O5 B2 -100.8(2)
O6 B3 O5 B2 139.35(19)
O10 B5 O6 B3 -165.20(19)
O9 B5 O6 B3 15.6(3)
O4 B3 O6 B5 -148.02(18)
O5 B3 O6 B5 92.0(2)
O7 B3 O6 B5 -28.1(3)
O8 B4 O7 B3 174.3(2)
O9 B4 O7 B3 -5.3(3)
O4 B3 O7 B4 142.40(19)
O5 B3 O7 B4 -95.2(2)
O6 B3 O7 B4 22.9(3)
O10 B5 O9 B4 -174.3(2)
O6 B5 O9 B4 4.9(3)
O7 B4 O9 B5 -10.2(3)
O8 B4 O9 B5 170.3(2)
N1 C1 C2 C3 141.1(9)
C1 C2 C3 C4 -172.7(8)

loop_
_cod_related_entry_id
_cod_related_entry_database
_cod_related_entry_code
1 ChemSpider 21125549
